data_4347257
loop_
_publ_author_name
'Dar, Aijaz A.'
'Bhat, Gulzar A.'
'Murugavel, Ramaswamy'

_publ_section_title
;
 Dimensionality Alteration and Intra- versus Inter-SBU Void Encapsulation
 in Zinc Phosphate Frameworks.
;
_journal_issue 11
_journal_name_full 'Inorganic chemistry'
_journal_page_first 5180
_journal_page_last 5190
_journal_paper_doi 10.1021/acs.inorgchem.5b02949
_journal_volume 55
_journal_year 2016
_chemical_formula_moiety 'C136 H168 F N8 O36 P8 Zn8'
_chemical_formula_sum 'C136 H168 F N8 O36 P8 Zn8'
_chemical_formula_weight 3280.50
_space_group_IT_number 122
_space_group_name_Hall 'I -4 2bw'
_space_group_name_H-M_alt 'I -4 2 d'
_symmetry_cell_setting tetragonal
_symmetry_space_group_name_H-M 'I -4 2 d'
_atom_sites_solution_hydrogens geom
_atom_sites_solution_primary direct
_atom_sites_solution_secondary difmap
_audit_creation_method SHELXL-97
_cell_angle_alpha 90.00
_cell_angle_beta 90.00
_cell_angle_gamma 90.00
_cell_formula_units_Z 4
_cell_length_a 27.581(5)
_cell_length_b 27.581(5)
_cell_length_c 43.468(8)
_cell_measurement_reflns_used 124089
_cell_measurement_temperature 150(2)
_cell_measurement_theta_max 25.00
_cell_measurement_theta_min 2.62
_cell_volume 33067(10)
_computing_structure_refinement 'SHELXL-97 (Sheldrick, 1997)'
_diffrn_ambient_temperature 150(2)
_diffrn_measured_fraction_theta_full 0.998
_diffrn_measured_fraction_theta_max 0.998
_diffrn_measurement_device_type 'Rigaku Saturn724+'
_diffrn_radiation_monochromator graphite
_diffrn_radiation_source 'fine-focus sealed tube'
_diffrn_radiation_type MoK\a
_diffrn_radiation_wavelength 0.71075
_diffrn_reflns_av_R_equivalents 0.0653
_diffrn_reflns_av_sigmaI/netI 0.0372
_diffrn_reflns_limit_h_max 32
_diffrn_reflns_limit_h_min -32
_diffrn_reflns_limit_k_max 32
_diffrn_reflns_limit_k_min -23
_diffrn_reflns_limit_l_max 43
_diffrn_reflns_limit_l_min -51
_diffrn_reflns_number 124089
_diffrn_reflns_theta_full 25.00
_diffrn_reflns_theta_max 25.00
_diffrn_reflns_theta_min 2.62
_exptl_absorpt_coefficient_mu 0.644
_exptl_absorpt_correction_T_max 0.8821
_exptl_absorpt_correction_T_min 0.8821
_exptl_absorpt_correction_type multi-scan
_exptl_absorpt_process_details 'NUMABS (Rigaku, 1999)'
_exptl_crystal_colour colorless
_exptl_crystal_density_diffrn 0.659
_exptl_crystal_density_method 'not measured'
_exptl_crystal_description flakes
_exptl_crystal_F_000 6788
_exptl_crystal_size_max 0.12
_exptl_crystal_size_mid 0.08
_exptl_crystal_size_min 0.05
_refine_diff_density_max 0.662
_refine_diff_density_min -0.410
_refine_diff_density_rms 0.069
_refine_ls_abs_structure_details 'Flack H D (1983), Acta Cryst. A39, 876-881'
_refine_ls_abs_structure_Flack 0.76(2)
_refine_ls_extinction_method none
_refine_ls_goodness_of_fit_ref 1.141
_refine_ls_hydrogen_treatment mixed
_refine_ls_matrix_type full
_refine_ls_number_parameters 425
_refine_ls_number_reflns 14558
_refine_ls_number_restraints 76
_refine_ls_restrained_S_all 1.143
_refine_ls_R_factor_all 0.1054
_refine_ls_R_factor_gt 0.0962
_refine_ls_shift/su_max 0.007
_refine_ls_shift/su_mean 0.000
_refine_ls_structure_factor_coef Fsqd
_refine_ls_weighting_details 'calc w=1/[\s^2^(Fo^2^)+(0.2000P)^2^+0.0000P] where P=(Fo^2^+2Fc^2^)/3'
_refine_ls_weighting_scheme calc
_refine_ls_wR_factor_gt 0.2804
_refine_ls_wR_factor_ref 0.2914
_reflns_number_gt 13139
_reflns_number_total 14558
_reflns_threshold_expression >2sigma(I)
_cod_data_source_file ic5b02949_si_002.cif
_cod_data_source_block ajz827
_cod_depositor_comments
;
The following automatic conversions were performed:

data item '_exptl_absorpt_correction_type' value 'Multi-scan' was
changed to 'multi-scan' in accordance with the
/home/saulius/struct/COD-crude-data/automatic-downloads/DataCite-retrospective/ACS/depositions/lib/dictionaries/cif_core.dic
dictionary named 'cif_core.dic' version 2.4.2 last updated on
2011-04-26.

Automatic conversion script
Id: cif_fix_values 6909 2019-04-08 15:41:33Z antanas 
;
_cod_database_code 4347257

loop_
_symmetry_equiv_pos_as_xyz
'x, y, z'
'y, -x, -z'
'-x, -y, z'
'-y, x, -z'
'-x+1/2, y, -z+3/4'
'-y+1/2, -x, z+3/4'
'x+1/2, -y, -z+3/4'
'y+1/2, x, z+3/4'
'x+1/2, y+1/2, z+1/2'
'y+1/2, -x+1/2, -z+1/2'
'-x+1/2, -y+1/2, z+1/2'
'-y+1/2, x+1/2, -z+1/2'
'-x+1, y+1/2, -z+5/4'
'-y+1, -x+1/2, z+5/4'
'x+1, -y+1/2, -z+5/4'
'y+1, x+1/2, z+5/4'

loop_
_atom_site_label
_atom_site_type_symbol
_atom_site_fract_x
_atom_site_fract_y
_atom_site_fract_z
_atom_site_U_iso_or_equiv
_atom_site_adp_type
_atom_site_occupancy
_atom_site_symmetry_multiplicity
_atom_site_calc_flag
_atom_site_refinement_flags
C1 C 0.2214(3) 0.2397(3) 0.27654(18) 0.133(4) Uani 1 1 d G
C2 C 0.2002(4) 0.2589(4) 0.25041(17) 0.165(6) Uani 1 1 d GD
C3 C 0.1615(4) 0.2354(4) 0.2367(2) 0.204(9) Uani 1 1 d GU
H3 H 0.1469 0.2486 0.2188 0.245 Uiso 1 1 calc RD
C4 C 0.1440(4) 0.1926(5) 0.2491(3) 0.243(14) Uani 1 1 d G
H4 H 0.1175 0.1764 0.2397 0.291 Uiso 1 1 calc R
C5 C 0.1653(4) 0.1733(4) 0.2752(3) 0.182(7) Uani 1 1 d G
H5 H 0.1533 0.1440 0.2837 0.218 Uiso 1 1 calc R
C6 C 0.2040(4) 0.1969(3) 0.2890(2) 0.165(6) Uani 1 1 d G
C7 C 0.2273(6) 0.1681(4) 0.3175(4) 0.180(7) Uani 1 1 d DU
H7 H 0.2562 0.1883 0.3229 0.216 Uiso 1 1 calc R
C8 C 0.2046(17) 0.1566(9) 0.3492(7) 0.43(3) Uani 1 1 d DU
H8A H 0.2288 0.1404 0.3622 0.639 Uiso 1 1 calc R
H8B H 0.1766 0.1352 0.3464 0.639 Uiso 1 1 calc R
H8C H 0.1942 0.1868 0.3590 0.639 Uiso 1 1 calc R
C9 C 0.2499(11) 0.1236(4) 0.3020(6) 0.270(13) Uani 1 1 d .
H9A H 0.2682 0.1049 0.3173 0.405 Uiso 1 1 calc R
H9B H 0.2718 0.1342 0.2855 0.405 Uiso 1 1 calc R
H9C H 0.2242 0.1033 0.2933 0.405 Uiso 1 1 calc R
C10 C 0.2210(6) 0.3049(7) 0.2368(3) 0.216(10) Uani 1 1 d D
H10 H 0.2543 0.3131 0.2443 0.259 Uiso 1 1 calc R
C11 C 0.1840(10) 0.3439(10) 0.2423(6) 0.41(3) Uani 1 1 d DU
H11A H 0.1778 0.3468 0.2644 0.614 Uiso 1 1 calc R
H11B H 0.1538 0.3355 0.2317 0.614 Uiso 1 1 calc R
H11C H 0.1962 0.3748 0.2344 0.614 Uiso 1 1 calc R
C12 C 0.2175(10) 0.2992(11) 0.2017(4) 0.34(2) Uani 1 1 d DU
H12A H 0.2412 0.2751 0.1947 0.506 Uiso 1 1 calc R
H12B H 0.2242 0.3304 0.1918 0.506 Uiso 1 1 calc R
H12C H 0.1848 0.2884 0.1962 0.506 Uiso 1 1 calc RD
C13 C 0.3857(2) 0.49377(17) 0.40065(12) 0.094(2) Uani 1 1 d GU
C14 C 0.3718(3) 0.5374(2) 0.38898(15) 0.154(6) Uani 1 1 d GD
C15 C 0.3724(4) 0.5775(2) 0.40712(19) 0.153(5) Uani 1 1 d G
H15 H 0.3627 0.6079 0.3990 0.184 Uiso 1 1 calc R
C16 C 0.3869(3) 0.5741(2) 0.43694(18) 0.130(4) Uani 1 1 d G
H16 H 0.3874 0.6021 0.4496 0.156 Uiso 1 1 calc R
C17 C 0.4009(2) 0.5305(2) 0.44862(15) 0.120(3) Uani 1 1 d G
H17 H 0.4110 0.5281 0.4694 0.145 Uiso 1 1 calc R
C18 C 0.4003(2) 0.49035(17) 0.43047(13) 0.0815(18) Uani 1 1 d G
C19 C 0.4158(4) 0.4414(4) 0.4427(2) 0.120(3) Uani 1 1 d D
H19 H 0.4083 0.4154 0.4274 0.144 Uiso 1 1 calc R
C20 C 0.3943(13) 0.4288(8) 0.4741(5) 0.39(2) Uani 1 1 d DU
H20A H 0.3589 0.4285 0.4726 0.586 Uiso 1 1 calc R
H20B H 0.4045 0.4531 0.4892 0.586 Uiso 1 1 calc R
H20C H 0.4059 0.3967 0.4805 0.586 Uiso 1 1 calc R
C21 C 0.4670(5) 0.4363(7) 0.4542(6) 0.252(12) Uani 1 1 d D
H21A H 0.4723 0.4030 0.4612 0.378 Uiso 1 1 calc R
H21B H 0.4723 0.4588 0.4713 0.378 Uiso 1 1 calc R
H21C H 0.4897 0.4438 0.4375 0.378 Uiso 1 1 calc R
C25 C 0.4316(4) 0.2209(3) 0.4125(2) 0.111(3) Uani 1 1 d .
H25 H 0.4324 0.1963 0.3973 0.133 Uiso 1 1 calc R
C26 C 0.4610(4) 0.2169(4) 0.4377(2) 0.122(4) Uani 1 1 d .
H26 H 0.4836 0.1910 0.4394 0.146 Uiso 1 1 calc R
C27 C 0.4571(3) 0.2524(3) 0.46139(16) 0.094(2) Uani 1 1 d .
C28 C 0.4890(3) 0.2477(3) 0.48963(17) 0.090(2) Uani 1 1 d .
C29 C 0.4251(3) 0.2887(3) 0.45782(19) 0.110(3) Uani 1 1 d .
H29 H 0.4213 0.3122 0.4736 0.132 Uiso 1 1 calc R
C30 C 0.3977(3) 0.2916(3) 0.4312(2) 0.112(3) Uani 1 1 d .
H30 H 0.3755 0.3177 0.4286 0.134 Uiso 1 1 calc R
C31 C 0.5064(2) 0.2686(3) 0.54157(17) 0.090(2) Uani 1 1 d .
H31 H 0.4970 0.2855 0.5597 0.108 Uiso 1 1 calc R
C32 C 0.4757(3) 0.2685(3) 0.5167(2) 0.099(2) Uani 1 1 d .
H32 H 0.4447 0.2833 0.5184 0.119 Uiso 1 1 calc R
C33 C 0.5317(4) 0.2234(4) 0.4888(2) 0.129(4) Uani 1 1 d .
H33 H 0.5414 0.2064 0.4708 0.155 Uiso 1 1 calc R
C34 C 0.5616(3) 0.2237(4) 0.51506(17) 0.112(3) Uani 1 1 d .
H34 H 0.5920 0.2076 0.5142 0.134 Uiso 1 1 calc R
F1 F 0.2500 0.35635(14) 0.3750 0.0136(8) Uani 0.50 2 d SPU
N1 N 0.4022(3) 0.2584(2) 0.40904(16) 0.0934(19) Uani 1 1 d .
N2 N 0.2541(3) 0.4514(2) 0.29115(12) 0.0911(17) Uani 1 1 d .
O1 O 0.3850(2) 0.4533(2) 0.38200(14) 0.1088(18) Uani 1 1 d .
O2 O 0.35572(19) 0.36703(17) 0.38072(13) 0.0933(15) Uani 1 1 d .
O3 O 0.3163(2) 0.4293(2) 0.34766(13) 0.1010(16) Uani 1 1 d .
O4 O 0.1953(2) 0.4327(2) 0.34511(12) 0.0942(16) Uani 1 1 d .
O5 O 0.2629(3) 0.2601(2) 0.28883(14) 0.121(2) Uani 1 1 d .
O6 O 0.3013(2) 0.28113(18) 0.33846(12) 0.0995(17) Uani 1 1 d .
O7 O 0.2632(3) 0.34626(18) 0.30674(10) 0.105(2) Uani 1 1 d .
O8 O 0.2105(2) 0.2850(2) 0.33312(15) 0.116(2) Uani 1 1 d .
O9 O 0.3764(2) 0.2635(2) 0.38316(13) 0.1040(19) Uani 1 1 d .
P1 P 0.33592(8) 0.41791(7) 0.37871(4) 0.0842(5) Uani 1 1 d .
P2 P 0.25889(9) 0.29618(7) 0.31924(4) 0.0901(6) Uani 1 1 d .
Zn1 Zn 0.31648(3) 0.30863(3) 0.378068(18) 0.0811(3) Uani 1 1 d .
Zn2 Zn 0.25624(3) 0.40563(3) 0.330495(16) 0.0813(3) Uani 1 1 d .
C22 C 0.3565(10) 0.5428(6) 0.3555(4) 0.302(16) Uani 1 1 d DU
H22 H 0.3591 0.5107 0.3450 0.362 Uiso 1 1 calc R
C23 C 0.3031(11) 0.5588(9) 0.3560(6) 0.42(3) Uani 1 1 d DU
H23A H 0.2915 0.5628 0.3348 0.632 Uiso 1 1 calc R
H23B H 0.3002 0.5897 0.3669 0.632 Uiso 1 1 calc R
H23C H 0.2836 0.5341 0.3664 0.632 Uiso 1 1 calc R
C24 C 0.3931(17) 0.5791(13) 0.3404(7) 0.50(4) Uani 1 1 d DU
H24A H 0.4262 0.5668 0.3430 0.746 Uiso 1 1 calc R
H24B H 0.3903 0.6108 0.3505 0.746 Uiso 1 1 calc R
H24C H 0.3857 0.5824 0.3185 0.746 Uiso 1 1 calc R

loop_
_atom_site_aniso_label
_atom_site_aniso_U_11
_atom_site_aniso_U_22
_atom_site_aniso_U_33
_atom_site_aniso_U_23
_atom_site_aniso_U_13
_atom_site_aniso_U_12
C1 0.172(10) 0.123(8) 0.105(8) -0.050(6) -0.053(7) 0.010(8)
C2 0.196(13) 0.231(16) 0.070(6) -0.056(8) -0.037(8) 0.029(12)
C3 0.178(12) 0.32(2) 0.116(9) -0.096(12) -0.098(9) 0.048(14)
C4 0.157(14) 0.28(3) 0.29(3) -0.17(2) -0.090(16) 0.063(16)
C5 0.190(14) 0.185(14) 0.169(15) -0.062(12) -0.037(12) -0.005(12)
C6 0.159(10) 0.181(13) 0.155(12) -0.104(11) -0.060(9) 0.013(10)
C7 0.203(13) 0.091(6) 0.244(17) -0.055(9) -0.118(13) 0.009(7)
C8 0.70(9) 0.166(19) 0.42(5) 0.00(2) 0.31(5) -0.04(3)
C9 0.31(2) 0.081(7) 0.41(4) -0.059(13) -0.08(3) 0.032(13)
C10 0.213(16) 0.36(3) 0.074(7) -0.005(12) -0.067(9) 0.097(18)
C11 0.32(3) 0.33(4) 0.57(6) 0.20(4) -0.30(4) -0.05(3)
C12 0.40(4) 0.51(5) 0.107(12) 0.11(2) 0.040(18) 0.06(3)
C13 0.100(4) 0.073(4) 0.108(5) -0.020(4) -0.004(4) -0.050(4)
C14 0.240(14) 0.088(6) 0.134(9) 0.021(6) -0.064(9) -0.080(8)
C15 0.197(13) 0.106(8) 0.157(11) 0.025(7) -0.048(10) -0.034(8)
C16 0.170(10) 0.087(6) 0.133(9) -0.005(6) -0.032(8) -0.013(6)
C17 0.097(6) 0.155(9) 0.109(7) -0.010(6) -0.003(5) -0.064(6)
C18 0.089(4) 0.064(3) 0.092(5) -0.024(3) -0.016(4) -0.012(3)
C19 0.137(8) 0.116(7) 0.108(7) -0.022(6) -0.044(6) -0.040(6)
C20 0.71(7) 0.205(19) 0.25(2) 0.128(18) 0.03(3) 0.25(3)
C21 0.130(11) 0.175(14) 0.45(4) -0.02(2) -0.100(17) 0.038(10)
C25 0.149(8) 0.094(5) 0.090(6) -0.035(4) -0.026(5) 0.041(5)
C26 0.150(8) 0.124(7) 0.092(6) -0.009(5) -0.065(6) 0.056(6)
C27 0.122(5) 0.105(5) 0.055(4) -0.005(4) -0.033(4) 0.002(5)
C28 0.128(6) 0.072(4) 0.072(4) 0.003(3) -0.017(4) -0.017(4)
C29 0.123(6) 0.121(6) 0.085(5) -0.032(4) -0.062(5) 0.081(5)
C30 0.110(6) 0.088(5) 0.138(8) -0.033(5) -0.046(6) 0.034(5)
C31 0.066(3) 0.143(7) 0.062(4) -0.005(4) -0.011(3) 0.024(4)
C32 0.076(4) 0.133(7) 0.089(5) -0.012(5) -0.011(4) 0.025(4)
C33 0.141(8) 0.161(9) 0.086(5) -0.035(5) -0.029(5) 0.105(7)
C34 0.106(5) 0.172(8) 0.057(4) -0.006(5) -0.035(4) 0.067(6)
F1 0.0137(11) 0.0129(11) 0.0141(12) 0.000 -0.0017(9) 0.000
N1 0.117(4) 0.075(3) 0.088(4) -0.013(3) -0.035(4) 0.017(3)
N2 0.108(4) 0.122(5) 0.044(3) 0.018(3) -0.015(3) 0.006(4)
O1 0.114(4) 0.119(4) 0.094(4) -0.007(3) 0.001(3) -0.038(3)
O2 0.097(3) 0.081(3) 0.102(4) 0.008(3) -0.044(3) -0.021(2)
O3 0.122(4) 0.095(3) 0.086(3) 0.016(3) -0.026(3) -0.014(3)
O4 0.113(4) 0.103(3) 0.067(3) 0.018(3) 0.016(3) 0.043(3)
O5 0.159(6) 0.123(4) 0.080(4) -0.046(3) -0.039(4) 0.049(4)
O6 0.150(5) 0.076(3) 0.072(3) -0.022(2) -0.044(3) 0.009(3)
O7 0.184(6) 0.087(3) 0.045(2) -0.009(2) -0.023(3) 0.029(3)
O8 0.128(5) 0.135(5) 0.087(4) -0.041(3) -0.068(4) -0.002(4)
O9 0.114(4) 0.108(4) 0.091(4) -0.007(3) -0.058(3) 0.059(3)
P1 0.1151(14) 0.0778(10) 0.0596(9) 0.0025(8) -0.0142(10) -0.0157(9)
P2 0.1179(16) 0.0880(11) 0.0644(10) -0.0189(9) -0.0425(11) 0.0212(11)
Zn1 0.1048(6) 0.0736(4) 0.0649(5) 0.0015(4) -0.0350(4) 0.0049(4)
Zn2 0.1125(6) 0.0807(5) 0.0506(4) 0.0056(3) -0.0116(4) 0.0219(4)
C22 0.56(4) 0.110(10) 0.24(2) 0.096(13) -0.16(3) -0.088(18)
C23 0.74(7) 0.21(2) 0.31(4) -0.12(2) -0.36(5) 0.17(3)
C24 0.92(11) 0.34(4) 0.23(3) 0.14(3) -0.12(5) -0.33(6)

loop_
_atom_type_symbol
_atom_type_description
_atom_type_scat_dispersion_real
_atom_type_scat_dispersion_imag
_atom_type_scat_source
C C 0.0033 0.0016 'International Tables Vol C Tables 4.2.6.8 and 6.1.1.4'
H H 0.0000 0.0000 'International Tables Vol C Tables 4.2.6.8 and 6.1.1.4'
F F 0.0171 0.0103 'International Tables Vol C Tables 4.2.6.8 and 6.1.1.4'
N N 0.0061 0.0033 'International Tables Vol C Tables 4.2.6.8 and 6.1.1.4'
O O 0.0106 0.0060 'International Tables Vol C Tables 4.2.6.8 and 6.1.1.4'
P P 0.1023 0.0942 'International Tables Vol C Tables 4.2.6.8 and 6.1.1.4'
Zn Zn 0.2839 1.4301 'International Tables Vol C Tables 4.2.6.8 and 6.1.1.4'

loop_
_geom_angle_atom_site_label_1
_geom_angle_atom_site_label_2
_geom_angle_atom_site_label_3
_geom_angle
_geom_angle_site_symmetry_1
_geom_angle_site_symmetry_3
C2 C1 C6 120.0 . .
C2 C1 O5 120.8(7) . .
C6 C1 O5 118.9(7) . .
C1 C2 C3 120.0 . .
C1 C2 C10 118.8(7) . .
C3 C2 C10 121.1(7) . .
C2 C3 C4 120.0 . .
C2 C3 H3 120.0 . .
C4 C3 H3 120.0 . .
C3 C4 C5 120.0 . .
C3 C4 H4 120.0 . .
C5 C4 H4 120.0 . .
C6 C5 C4 120.0 . .
C6 C5 H5 120.0 . .
C4 C5 H5 120.0 . .
C1 C6 C5 120.0 . .
C1 C6 C7 125.7(8) . .
C5 C6 C7 114.1(8) . .
C8 C7 C9 113.1(18) . .
C8 C7 C6 129(2) . .
C9 C7 C6 102.7(14) . .
C8 C7 H7 103.0 . .
C9 C7 H7 103.0 . .
C6 C7 H7 103.0 . .
C7 C8 H8A 109.5 . .
C7 C8 H8B 109.5 . .
H8A C8 H8B 109.5 . .
C7 C8 H8C 109.5 . .
H8A C8 H8C 109.5 . .
H8B C8 H8C 109.5 . .
C7 C9 H9A 109.5 . .
C7 C9 H9B 109.5 . .
H9A C9 H9B 109.5 . .
C7 C9 H9C 109.5 . .
H9A C9 H9C 109.5 . .
H9B C9 H9C 109.5 . .
C11 C10 C2 106.1(17) . .
C11 C10 C12 100.8(12) . .
C2 C10 C12 106.2(13) . .
C11 C10 H10 114.1 . .
C2 C10 H10 114.1 . .
C12 C10 H10 114.1 . .
C10 C11 H11A 109.5 . .
C10 C11 H11B 109.5 . .
H11A C11 H11B 109.5 . .
C10 C11 H11C 109.5 . .
H11A C11 H11C 109.5 . .
H11B C11 H11C 109.5 . .
C10 C12 H12A 109.5 . .
C10 C12 H12B 109.5 . .
H12A C12 H12B 109.5 . .
C10 C12 H12C 109.5 . .
H12A C12 H12C 109.5 . .
H12B C12 H12C 109.5 . .
C14 C13 C18 120.0 . .
C14 C13 O1 119.5(5) . .
C18 C13 O1 120.5(5) . .
C15 C14 C13 120.0 . .
C15 C14 C22 118.5(8) . .
C13 C14 C22 121.5(8) . .
C14 C15 C16 120.0 . .
C14 C15 H15 120.0 . .
C16 C15 H15 120.0 . .
C17 C16 C15 120.0 . .
C17 C16 H16 120.0 . .
C15 C16 H16 120.0 . .
C18 C17 C16 120.0 . .
C18 C17 H17 120.0 . .
C16 C17 H17 120.0 . .
C17 C18 C13 120.0 . .
C17 C18 C19 121.4(5) . .
C13 C18 C19 118.6(5) . .
C21 C19 C18 117.9(11) . .
C21 C19 C20 92.6(18) . .
C18 C19 C20 114.0(10) . .
C21 C19 H19 110.4 . .
C18 C19 H19 110.4 . .
C20 C19 H19 110.4 . .
C19 C20 H20A 109.5 . .
C19 C20 H20B 109.5 . .
H20A C20 H20B 109.5 . .
C19 C20 H20C 109.5 . .
H20A C20 H20C 109.5 . .
H20B C20 H20C 109.5 . .
C19 C21 H21A 109.5 . .
C19 C21 H21B 109.5 . .
H21A C21 H21B 109.5 . .
C19 C21 H21C 109.5 . .
H21A C21 H21C 109.5 . .
H21B C21 H21C 109.5 . .
N1 C25 C26 121.2(8) . .
N1 C25 H25 119.4 . .
C26 C25 H25 119.4 . .
C25 C26 C27 118.6(7) . .
C25 C26 H26 120.7 . .
C27 C26 H26 120.7 . .
C29 C27 C26 118.6(6) . .
C29 C27 C28 122.7(7) . .
C26 C27 C28 118.7(7) . .
C32 C28 C33 117.8(7) . .
C32 C28 C27 120.5(8) . .
C33 C28 C27 121.7(8) . .
C27 C29 C30 120.0(7) . .
C27 C29 H29 120.0 . .
C30 C29 H29 120.0 . .
N1 C30 C29 120.8(7) . .
N1 C30 H30 119.6 . .
C29 C30 H30 119.6 . .
N2 C31 C32 122.1(7) 14_554 .
N2 C31 H31 119.0 14_554 .
C32 C31 H31 119.0 . .
C28 C32 C31 121.1(7) . .
C28 C32 H32 119.5 . .
C31 C32 H32 119.5 . .
C28 C33 C34 118.9(8) . .
C28 C33 H33 120.6 . .
C34 C33 H33 120.6 . .
N2 C34 C33 122.3(7) 14_554 .
N2 C34 H34 118.9 14_554 .
C33 C34 H34 118.9 . .
Zn1 F1 Zn1 108.81(17) 5 .
Zn1 F1 Zn2 108.84(3) 5 5
Zn1 F1 Zn2 110.15(3) . 5
Zn1 F1 Zn2 110.15(3) 5 .
Zn1 F1 Zn2 108.84(3) . .
Zn2 F1 Zn2 110.03(16) 5 .
C25 N1 C30 120.7(7) . .
C25 N1 O9 120.3(6) . .
C30 N1 O9 119.0(6) . .
C31 N2 C34 117.7(6) 6_564 6_564
C31 N2 Zn2 121.7(5) 6_564 .
C34 N2 Zn2 120.6(5) 6_564 .
C13 O1 P1 122.2(5) . .
P1 O2 Zn1 124.5(3) . .
P1 O3 Zn2 126.2(4) . .
P1 O4 Zn2 130.3(3) 5 .
C1 O5 P2 119.8(6) . .
P2 O6 Zn1 124.1(3) . .
P2 O7 Zn2 125.4(3) . .
P2 O8 Zn1 128.2(3) . 5
N1 O9 Zn1 125.1(4) . .
O4 P1 O3 115.3(4) 5 .
O4 P1 O2 114.9(4) 5 .
O3 P1 O2 112.4(3) . .
O4 P1 O1 104.1(3) 5 .
O3 P1 O1 104.4(3) . .
O2 P1 O1 104.1(3) . .
O8 P2 O7 114.2(4) . .
O8 P2 O6 114.5(4) . .
O7 P2 O6 113.5(4) . .
O8 P2 O5 104.9(4) . .
O7 P2 O5 105.1(4) . .
O6 P2 O5 103.1(3) . .
O6 Zn1 O2 120.0(3) . .
O6 Zn1 O8 123.8(3) . 5
O2 Zn1 O8 115.9(3) . 5
O6 Zn1 O9 91.9(2) . .
O2 Zn1 O9 92.7(2) . .
O8 Zn1 O9 90.6(3) 5 .
O6 Zn1 F1 89.98(18) . .
O2 Zn1 F1 88.44(18) . .
O8 Zn1 F1 86.35(19) 5 .
O9 Zn1 F1 176.98(19) . .
O3 Zn2 O7 113.9(3) . .
O3 Zn2 O4 119.0(3) . .
O7 Zn2 O4 125.5(3) . .
O3 Zn2 N2 97.7(2) . .
O7 Zn2 N2 94.4(2) . .
O4 Zn2 N2 90.6(2) . .
O3 Zn2 F1 86.63(17) . .
O7 Zn2 F1 87.57(17) . .
O4 Zn2 F1 83.71(15) . .
N2 Zn2 F1 174.1(2) . .
C23 C22 C14 106.4(17) . .
C23 C22 C24 116(2) . .
C14 C22 C24 106.5(16) . .
C23 C22 H22 109.2 . .
C14 C22 H22 109.2 . .
C24 C22 H22 109.2 . .
C22 C23 H23A 109.5 . .
C22 C23 H23B 109.5 . .
H23A C23 H23B 109.5 . .
C22 C23 H23C 109.5 . .
H23A C23 H23C 109.5 . .
H23B C23 H23C 109.5 . .
C22 C24 H24A 109.5 . .
C22 C24 H24B 109.5 . .
H24A C24 H24B 109.5 . .
C22 C24 H24C 109.5 . .
H24A C24 H24C 109.5 . .
H24B C24 H24C 109.5 . .

loop_
_geom_bond_atom_site_label_1
_geom_bond_atom_site_label_2
_geom_bond_distance
_geom_bond_site_symmetry_2
C1 C2 1.384(5) .
C1 C6 1.384(5) .
C1 O5 1.383(10) .
C2 C3 1.384(5) .
C2 C10 1.513(16) .
C3 C4 1.385(17) .
C3 H3 0.9500 .
C4 C5 1.384(18) .
C4 H4 0.9500 .
C5 C6 1.384(5) .
C5 H5 0.9500 .
C6 C7 1.607(17) .
C7 C8 1.546(17) .
C7 C9 1.53(2) .
C7 H7 1.0000 .
C8 H8A 0.9800 .
C8 H8B 0.9800 .
C8 H8C 0.9800 .
C9 H9A 0.9800 .
C9 H9B 0.9800 .
C9 H9C 0.9800 .
C10 C11 1.504(17) .
C10 C12 1.53(2) .
C10 H10 1.0000 .
C11 H11A 0.9800 .
C11 H11B 0.9800 .
C11 H11C 0.9800 .
C12 H12A 0.9800 .
C12 H12B 0.9800 .
C12 H12C 0.9800 .
C13 C14 1.360(4) .
C13 C18 1.360(4) .
C13 O1 1.379(8) .
C14 C15 1.360(4) .
C14 C22 1.523(14) .
C15 C16 1.360(4) .
C15 H15 0.9500 .
C16 C17 1.360(4) .
C16 H16 0.9500 .
C17 C18 1.360(4) .
C17 H17 0.9500 .
C18 C19 1.511(13) .
C19 C21 1.504(13) .
C19 C20 1.529(17) .
C19 H19 1.0000 .
C20 H20A 0.9800 .
C20 H20B 0.9800 .
C20 H20C 0.9800 .
C21 H21A 0.9800 .
C21 H21B 0.9800 .
C21 H21C 0.9800 .
C25 N1 1.324(10) .
C25 C26 1.366(11) .
C25 H25 0.9500 .
C26 C27 1.424(12) .
C26 H26 0.9500 .
C27 C29 1.341(11) .
C27 C28 1.516(10) .
C28 C32 1.359(11) .
C28 C33 1.357(12) .
C29 C30 1.385(11) .
C29 H29 0.9500 .
C30 N1 1.335(11) .
C30 H30 0.9500 .
C31 N2 1.321(10) 14_554
C31 C32 1.374(10) .
C31 H31 0.9500 .
C32 H32 0.9500 .
C33 C34 1.407(11) .
C33 H33 0.9500 .
C34 N2 1.338(10) 14_554
C34 H34 0.9500 .
F1 Zn1 2.261(2) 5
F1 Zn1 2.261(2) .
F1 Zn2 2.371(2) 5
F1 Zn2 2.371(2) .
N1 O9 1.338(7) .
N2 C31 1.321(10) 6_564
N2 C34 1.338(10) 6_564
N2 Zn2 2.127(5) .
O1 P1 1.676(6) .
O2 P1 1.508(6) .
O2 Zn1 1.944(5) .
O3 P1 1.488(6) .
O3 Zn2 1.931(6) .
O4 P1 1.483(6) 5
O4 Zn2 1.947(5) .
O5 P2 1.658(5) .
O6 P2 1.495(6) .
O6 Zn1 1.928(5) .
O7 P2 1.489(6) .
O7 Zn2 1.945(5) .
O8 P2 1.496(8) .
O8 Zn1 1.956(7) 5
O9 Zn1 2.082(4) .
P1 O4 1.483(5) 5
Zn1 O8 1.956(7) 5
C22 C23 1.536(19) .
C22 C24 1.565(18) .
C22 H22 1.0000 .
C23 H23A 0.9800 .
C23 H23B 0.9800 .
C23 H23C 0.9800 .
C24 H24A 0.9800 .
C24 H24B 0.9800 .
C24 H24C 0.9800 .

loop_
_geom_torsion_atom_site_label_1
_geom_torsion_atom_site_label_2
_geom_torsion_atom_site_label_3
_geom_torsion_atom_site_label_4
_geom_torsion
_geom_torsion_site_symmetry_1
_geom_torsion_site_symmetry_4
C6 C1 C2 C3 0.0 . .
O5 C1 C2 C3 173.7(8) . .
C6 C1 C2 C10 -178.0(11) . .
O5 C1 C2 C10 -4.2(11) . .
C1 C2 C3 C4 0.0 . .
C10 C2 C3 C4 177.9(11) . .
C2 C3 C4 C5 0.0 . .
C3 C4 C5 C6 0.0 . .
C2 C1 C6 C5 0.0 . .
O5 C1 C6 C5 -173.8(8) . .
C2 C1 C6 C7 175.0(11) . .
O5 C1 C6 C7 1.2(12) . .
C4 C5 C6 C1 0.0 . .
C4 C5 C6 C7 -175.6(10) . .
C1 C6 C7 C8 117.9(19) . .
C5 C6 C7 C8 -66.8(18) . .
C1 C6 C7 C9 -107.8(13) . .
C5 C6 C7 C9 67.5(16) . .
C1 C2 C10 C11 -110.7(13) . .
C3 C2 C10 C11 71.3(14) . .
C1 C2 C10 C12 142.5(13) . .
C3 C2 C10 C12 -35.4(17) . .
C18 C13 C14 C15 0.0 . .
O1 C13 C14 C15 -179.9(6) . .
C18 C13 C14 C22 178.5(14) . .
O1 C13 C14 C22 -1.4(14) . .
C13 C14 C15 C16 0.0 . .
C22 C14 C15 C16 -178.6(13) . .
C14 C15 C16 C17 0.0 . .
C15 C16 C17 C18 0.0 . .
C16 C17 C18 C13 0.0 . .
C16 C17 C18 C19 179.6(7) . .
C14 C13 C18 C17 0.0 . .
O1 C13 C18 C17 179.9(6) . .
C14 C13 C18 C19 -179.6(7) . .
O1 C13 C18 C19 0.3(8) . .
C17 C18 C19 C21 -60.5(16) . .
C13 C18 C19 C21 119.0(14) . .
C17 C18 C19 C20 46.4(19) . .
C13 C18 C19 C20 -134.1(18) . .
N1 C25 C26 C27 4.2(18) . .
C25 C26 C27 C29 -0.8(17) . .
C25 C26 C27 C28 178.9(10) . .
C29 C27 C28 C32 23.3(14) . .
C26 C27 C28 C32 -156.4(10) . .
C29 C27 C28 C33 -155.6(11) . .
C26 C27 C28 C33 24.7(14) . .
C26 C27 C29 C30 -1.7(17) . .
C28 C27 C29 C30 178.6(10) . .
C27 C29 C30 N1 1.0(17) . .
C33 C28 C32 C31 5.4(15) . .
C27 C28 C32 C31 -173.5(9) . .
N2 C31 C32 C28 -4.5(15) 14_554 .
C32 C28 C33 C34 -4.2(16) . .
C27 C28 C33 C34 174.7(10) . .
C28 C33 C34 N2 2.1(18) . 14_554
C26 C25 N1 C30 -5.1(17) . .
C26 C25 N1 O9 174.9(10) . .
C29 C30 N1 C25 2.5(16) . .
C29 C30 N1 O9 -177.6(9) . .
C14 C13 O1 P1 -89.5(6) . .
C18 C13 O1 P1 90.7(7) . .
C2 C1 O5 P2 100.9(7) . .
C6 C1 O5 P2 -85.3(8) . .
C25 N1 O9 Zn1 163.3(8) . .
C30 N1 O9 Zn1 -16.7(11) . .
Zn2 O3 P1 O4 -60.4(5) . 5
Zn2 O3 P1 O2 73.8(6) . .
Zn2 O3 P1 O1 -173.9(4) . .
Zn1 O2 P1 O4 67.4(5) . 5
Zn1 O2 P1 O3 -67.1(5) . .
Zn1 O2 P1 O1 -179.5(4) . .
C13 O1 P1 O4 -14.6(7) . 5
C13 O1 P1 O3 106.6(6) . .
C13 O1 P1 O2 -135.3(6) . .
Zn1 O8 P2 O7 -72.3(5) 5 .
Zn1 O8 P2 O6 60.9(6) 5 .
Zn1 O8 P2 O5 173.2(5) 5 .
Zn2 O7 P2 O8 60.5(6) . .
Zn2 O7 P2 O6 -73.1(6) . .
Zn2 O7 P2 O5 174.9(5) . .
Zn1 O6 P2 O8 -65.2(5) . .
Zn1 O6 P2 O7 68.4(6) . .
Zn1 O6 P2 O5 -178.5(5) . .
C1 O5 P2 O8 18.8(8) . .
C1 O5 P2 O7 -101.9(8) . .
C1 O5 P2 O6 138.9(7) . .
P2 O6 Zn1 O2 -86.6(5) . .
P2 O6 Zn1 O8 87.1(5) . 5
P2 O6 Zn1 O9 179.2(5) . .
P2 O6 Zn1 F1 1.5(5) . .
P1 O2 Zn1 O6 86.2(5) . .
P1 O2 Zn1 O8 -88.1(4) . 5
P1 O2 Zn1 O9 179.9(4) . .
P1 O2 Zn1 F1 -2.9(4) . .
N1 O9 Zn1 O6 -170.3(6) . .
N1 O9 Zn1 O2 69.6(6) . .
N1 O9 Zn1 O8 -46.4(6) . 5
Zn1 F1 Zn1 O6 61.04(19) 5 .
Zn2 F1 Zn1 O6 -179.7(2) 5 .
Zn2 F1 Zn1 O6 -59.0(2) . .
Zn1 F1 Zn1 O2 -178.93(18) 5 .
Zn2 F1 Zn1 O2 -59.7(2) 5 .
Zn2 F1 Zn1 O2 61.0(2) . .
Zn1 F1 Zn1 O8 -62.8(2) 5 5
Zn2 F1 Zn1 O8 56.4(2) 5 5
Zn2 F1 Zn1 O8 177.1(2) . 5
P1 O3 Zn2 O7 -92.1(5) . .
P1 O3 Zn2 O4 74.6(5) . .
P1 O3 Zn2 N2 169.6(5) . .
P1 O3 Zn2 F1 -6.3(5) . .
P2 O7 Zn2 O3 90.5(6) . .
P2 O7 Zn2 O4 -75.2(6) . .
P2 O7 Zn2 N2 -169.1(5) . .
P2 O7 Zn2 F1 5.3(5) . .
P1 O4 Zn2 O3 -88.3(5) 5 .
P1 O4 Zn2 O7 76.8(6) 5 .
P1 O4 Zn2 N2 172.6(5) 5 .
P1 O4 Zn2 F1 -5.7(5) 5 .
C31 N2 Zn2 O3 -92.2(7) 6_564 .
C34 N2 Zn2 O3 87.2(8) 6_564 .
C31 N2 Zn2 O7 152.9(7) 6_564 .
C34 N2 Zn2 O7 -27.7(8) 6_564 .
C31 N2 Zn2 O4 27.2(7) 6_564 .
C34 N2 Zn2 O4 -153.4(8) 6_564 .
Zn1 F1 Zn2 O3 -177.1(2) 5 .
Zn1 F1 Zn2 O3 -57.9(2) . .
Zn2 F1 Zn2 O3 62.9(2) 5 .
Zn1 F1 Zn2 O7 -62.9(2) 5 .
Zn1 F1 Zn2 O7 56.3(2) . .
Zn2 F1 Zn2 O7 177.1(2) 5 .
Zn1 F1 Zn2 O4 63.2(2) 5 .
Zn1 F1 Zn2 O4 -177.6(2) . .
Zn2 F1 Zn2 O4 -56.8(2) 5 .
C15 C14 C22 C23 -64.4(14) . .
C13 C14 C22 C23 117.0(16) . .
C15 C14 C22 C24 60(2) . .
C13 C14 C22 C24 -119(2) . .

loop_
_platon_squeeze_void_nr
_platon_squeeze_void_average_x
_platon_squeeze_void_average_y
_platon_squeeze_void_average_z
_platon_squeeze_void_volume
_platon_squeeze_void_count_electrons
_platon_squeeze_void_content
1 0.412 -0.033 0.061 20425 2289 ' '
